data_7235882
loop_
_publ_author_name
'Xu, Guo-Wang'
'Wu, Ya-Pan'
'Wang, Hai-Bing'
'Wang, Ye-Nan'
'Li, Dong-Sheng'
'Liu, Yun-Ling'

_publ_section_title
;
 Unique topological motifs in two Cd(ii)-coordination polymers:
 mutual-embedded 2D bilayers, 3D polythreaded structures, self-penetrated
 networks and 2D \\rightarrow 2D interpenetrated homochiral bilayers
;
_journal_issue 47
_journal_name_full CrystEngComm
_journal_page_first 9055
_journal_paper_doi 10.1039/C5CE01648G
_journal_volume 17
_journal_year 2015
_chemical_formula_sum 'C23 H28 Cd N2 O9'
_chemical_formula_weight 588.87
_space_group_crystal_system monoclinic
_space_group_IT_number 15
_space_group_name_Hall '-C 2yc'
_space_group_name_H-M_alt 'C 1 2/c 1'
_atom_sites_solution_hydrogens mixed
_audit_creation_method SHELXL-2014/7
_audit_update_record
;
2015-10-07 deposited with the CCDC.
2015-10-09 downloaded from the CCDC. 1059147
;
_cell_angle_alpha 90
_cell_angle_beta 113.443(4)
_cell_angle_gamma 90
_cell_formula_units_Z 8
_cell_length_a 21.234(9)
_cell_length_b 15.744(6)
_cell_length_c 16.213(7)
_cell_measurement_temperature 296(2)
_cell_measurement_theta_max 24.644
_cell_measurement_theta_min 2.4
_cell_volume 4973(4)
_computing_cell_refinement SAINT-Plus(Bruker,2007)
_computing_data_collection SMART(Bruker,2007)
_computing_data_reduction SAINT-Plus(Bruker,2007)
_computing_molecular_graphics SHELXTL(Sheldrick,2008)
_computing_publication_material 'Bruker SHELXTL'
_computing_structure_refinement 'SHELXL-2014/7 (Sheldrick, 2014)'
_computing_structure_solution SHELXTL(Sheldrick,2008,2014)
_diffrn_ambient_temperature 296(2)
_diffrn_measured_fraction_theta_full 0.986
_diffrn_measured_fraction_theta_max 0.986
_diffrn_measurement_device_type 'Bruker SMART CCD'
_diffrn_measurement_method 'phi and omega scans'
_diffrn_radiation_type MoK\a
_diffrn_radiation_wavelength 0.71073
_diffrn_reflns_av_R_equivalents 0.0619
_diffrn_reflns_av_unetI/netI 0.0453
_diffrn_reflns_Laue_measured_fraction_full 0.986
_diffrn_reflns_Laue_measured_fraction_max 0.986
_diffrn_reflns_limit_h_max 24
_diffrn_reflns_limit_h_min -24
_diffrn_reflns_limit_k_max 18
_diffrn_reflns_limit_k_min -18
_diffrn_reflns_limit_l_max 18
_diffrn_reflns_limit_l_min -18
_diffrn_reflns_number 22020
_diffrn_reflns_point_group_measured_fraction_full 0.986
_diffrn_reflns_point_group_measured_fraction_max 0.986
_diffrn_reflns_theta_full 24.644
_diffrn_reflns_theta_max 24.644
_diffrn_reflns_theta_min 1.871
_exptl_absorpt_coefficient_mu 0.932
_exptl_absorpt_correction_T_max 0.853
_exptl_absorpt_correction_T_min 0.830
_exptl_absorpt_correction_type multi-scan
_exptl_absorpt_process_details '(SADABS; Bruker, 2001)'
_exptl_crystal_colour colourless
_exptl_crystal_density_diffrn 1.573
_exptl_crystal_density_method 'not measured'
_exptl_crystal_description block
_exptl_crystal_F_000 2400
_exptl_crystal_size_max 0.200
_exptl_crystal_size_mid 0.180
_exptl_crystal_size_min 0.170
_refine_diff_density_max 1.201
_refine_diff_density_min -2.121
_refine_diff_density_rms 0.130
_refine_ls_extinction_method none
_refine_ls_goodness_of_fit_ref 1.065
_refine_ls_hydrogen_treatment mixed
_refine_ls_matrix_type full
_refine_ls_number_parameters 319
_refine_ls_number_reflns 4168
_refine_ls_number_restraints 149
_refine_ls_restrained_S_all 1.113
_refine_ls_R_factor_all 0.1457
_refine_ls_R_factor_gt 0.0867
_refine_ls_shift/su_max 0.000
_refine_ls_shift/su_mean 0.000
_refine_ls_structure_factor_coef Fsqd
_refine_ls_weighting_details 'w=1/[\s^2^(Fo^2^)+(0.1423P)^2^+42.5244P] where P=(Fo^2^+2Fc^2^)/3'
_refine_ls_weighting_scheme calc
_refine_ls_wR_factor_gt 0.2204
_refine_ls_wR_factor_ref 0.2975
_reflns_Friedel_coverage 0.000
_reflns_number_gt 2401
_reflns_number_total 4168
_reflns_threshold_expression 'I > 2\s(I)'
_cod_data_source_file c5ce01648g2.cif
_cod_data_source_block added_by_encifer
_cod_original_cell_volume 4973(3)
_cod_original_sg_symbol_H-M 'C 2/c'
_cod_database_code 7235882
_shelx_shelxl_version_number 2014/7
_shelx_space_group_comment
;
The symmetry employed for this shelxl refinement is uniquely defined
by the following loop, which should always be used as a source of
symmetry information in preference to the above space-group names.
They are only intended as comments.
;
_shelx_estimated_absorpt_t_min 0.836
_shelx_estimated_absorpt_t_max 0.858

loop_
_space_group_symop_operation_xyz
'x, y, z'
'-x, y, -z+1/2'
'x+1/2, y+1/2, z'
'-x+1/2, y+1/2, -z+1/2'
'-x, -y, -z'
'x, -y, z-1/2'
'-x+1/2, -y+1/2, -z'
'x+1/2, -y+1/2, z-1/2'

loop_
_atom_site_label
_atom_site_type_symbol
_atom_site_fract_x
_atom_site_fract_y
_atom_site_fract_z
_atom_site_U_iso_or_equiv
_atom_site_adp_type
_atom_site_occupancy
_atom_site_site_symmetry_order
_atom_site_calc_flag
_atom_site_refinement_flags_posn
_atom_site_refinement_flags_adp
Cd1 Cd 0.28742(4) 0.32170(6) 0.18868(7) 0.0968(5) Uani 1 1 d . .
O1 O 0.3514(5) 0.2971(6) 0.1054(7) 0.121(3) Uani 1 1 d . .
O2 O 0.3775(4) 0.2042(6) 0.2156(7) 0.107(3) Uani 1 1 d . .
O3 O 0.4269(4) 0.2239(6) 0.0311(7) 0.119(3) Uani 1 1 d . .
O4 O 0.6155(5) 0.0471(10) 0.0629(11) 0.178(6) Uani 1 1 d . .
O5 O 0.7054(5) -0.0514(6) 0.1804(9) 0.123(3) Uani 1 1 d . .
O6 O 0.7201(6) -0.0942(8) 0.0703(9) 0.149(5) Uani 1 1 d . .
O7 O 0.2110(4) 0.2123(6) 0.1001(5) 0.117(3) Uani 1 1 d D .
H7A H 0.2328 0.1687 0.1029 0.175 Uiso 1 1 calc DR U
O1W O 0.2498(8) 0.4511(7) 0.9204(8) 0.194(6) Uani 1 1 d D .
O2W O 0.3680(6) 0.0255(5) 0.2191(6) 0.167(5) Uani 1 1 d D .
N1 N 0.3753(4) 0.4130(6) 0.2853(7) 0.084(2) Uani 1 1 d . .
N2 N 0.7506(4) 0.7697(6) 0.2946(7) 0.088(3) Uani 1 1 d . .
C1 C 0.3837(6) 0.2349(9) 0.1487(11) 0.104(4) Uani 1 1 d . U
C2 C 0.4341(6) 0.1907(8) 0.1163(11) 0.116(5) Uani 1 1 d . U
H2A H 0.4807 0.1995 0.1598 0.140 Uiso 1 1 calc R U
H2B H 0.4251 0.1301 0.1112 0.140 Uiso 1 1 calc R U
C3 C 0.4634(6) 0.1848(8) -0.0106(13) 0.110(5) Uani 1 1 d . U
C4 C 0.5212(6) 0.1353(10) 0.0338(12) 0.130(6) Uani 1 1 d . U
H4 H 0.5382 0.1294 0.0960 0.155 Uiso 1 1 calc R U
C5 C 0.5534(6) 0.0950(9) -0.0140(16) 0.134(7) Uani 1 1 d . U
C6 C 0.5278(7) 0.1031(8) -0.1038(14) 0.126(6) Uani 1 1 d . U
H6 H 0.5487 0.0751 -0.1367 0.151 Uiso 1 1 calc R U
C7 C 0.4706(7) 0.1527(9) -0.1476(12) 0.118(5) Uani 1 1 d . U
H7 H 0.4538 0.1580 -0.2098 0.142 Uiso 1 1 calc R U
C8 C 0.4383(6) 0.1940(8) -0.1023(13) 0.110(5) Uani 1 1 d . U
H8 H 0.4001 0.2278 -0.1326 0.133 Uiso 1 1 calc R U
C9 C 0.6358(8) 0.0055(9) 0.0182(9) 0.180(11) Uani 1 1 d D U
H9A H 0.6573 0.0398 -0.0131 0.216 Uiso 1 1 calc R U
H9B H 0.5998 -0.0291 -0.0248 0.216 Uiso 1 1 calc R U
C10 C 0.6885(9) -0.0483(13) 0.094(2) 0.195(15) Uani 1 1 d D U
C11 C 0.4408(6) 0.3899(9) 0.3163(9) 0.106(4) Uani 1 1 d . U
H11 H 0.4506 0.3346 0.3050 0.127 Uiso 1 1 calc R U
C12 C 0.4953(6) 0.4421(10) 0.3640(10) 0.108(4) Uani 1 1 d . U
H12 H 0.5402 0.4226 0.3829 0.130 Uiso 1 1 calc R U
C13 C 0.4822(6) 0.5232(8) 0.3831(8) 0.090(3) Uani 1 1 d . U
C14 C 0.4146(6) 0.5460(8) 0.3552(9) 0.099(3) Uani 1 1 d . U
H14 H 0.4032 0.5996 0.3692 0.119 Uiso 1 1 calc R U
C15 C 0.3641(6) 0.4906(7) 0.3071(8) 0.086(3) Uani 1 1 d . U
H15 H 0.3188 0.5086 0.2885 0.104 Uiso 1 1 calc R U
C16 C 0.5405(7) 0.5821(9) 0.4367(9) 0.108(4) Uani 1 1 d . U
H16A H 0.5221 0.6289 0.4591 0.129 Uiso 1 1 calc R U
H16B H 0.5724 0.5514 0.4882 0.129 Uiso 1 1 calc R U
C17 C 0.5791(5) 0.6176(9) 0.3848(8) 0.100(4) Uani 1 1 d D U
H17A H 0.5492 0.6550 0.3382 0.120 Uiso 1 1 calc R U
H17B H 0.5927 0.5714 0.3557 0.120 Uiso 1 1 calc R U
C18 C 0.6432(6) 0.6668(8) 0.4448(8) 0.103(4) Uani 1 1 d D U
H18A H 0.6294 0.7127 0.4739 0.123 Uiso 1 1 calc R U
H18B H 0.6728 0.6291 0.4915 0.123 Uiso 1 1 calc R U
C19 C 0.6826(6) 0.7026(8) 0.3964(8) 0.087(3) Uani 1 1 d . U
C20 C 0.7191(6) 0.6521(7) 0.3592(9) 0.095(4) Uani 1 1 d . U
H20 H 0.7212 0.5936 0.3680 0.114 Uiso 1 1 calc R U
C21 C 0.7510(6) 0.6873(7) 0.3114(9) 0.088(3) Uani 1 1 d . U
H21 H 0.7750 0.6517 0.2884 0.106 Uiso 1 1 calc R U
C22 C 0.7183(6) 0.8195(7) 0.3296(11) 0.102(4) Uani 1 1 d . U
H22 H 0.7189 0.8778 0.3206 0.122 Uiso 1 1 calc R U
C23 C 0.6834(7) 0.7887(8) 0.3794(10) 0.108(4) Uani 1 1 d . U
H23 H 0.6602 0.8263 0.4017 0.129 Uiso 1 1 calc R U
H7B H 0.1791(6) 0.2222(5) 0.0447(5) 0.161 Uiso 1 1 d D U
H2WA H 0.3813 -0.0227 0.2508 0.129 Uiso 1 1 d DR U
H2WB H 0.3883 0.0635 0.2632 0.129 Uiso 1 1 d DR U
H1WA H 0.2475 0.4515 0.9745 0.129 Uiso 1 1 d DR U
H1WB H 0.2736 0.4993 0.9246 0.129 Uiso 1 1 d DR U

loop_
_atom_site_aniso_label
_atom_site_aniso_U_11
_atom_site_aniso_U_22
_atom_site_aniso_U_33
_atom_site_aniso_U_23
_atom_site_aniso_U_13
_atom_site_aniso_U_12
Cd1 0.0727(6) 0.0882(7) 0.1179(8) 0.0311(5) 0.0256(5) -0.0020(4)
O1 0.088(6) 0.115(7) 0.146(8) 0.047(6) 0.031(6) 0.022(5)
O2 0.094(6) 0.099(6) 0.117(7) 0.020(5) 0.028(5) -0.002(4)
O3 0.081(5) 0.112(7) 0.152(9) 0.054(6) 0.032(6) 0.026(5)
O4 0.094(7) 0.227(14) 0.238(15) -0.058(12) 0.091(9) -0.024(8)
O5 0.074(5) 0.090(6) 0.207(11) 0.011(7) 0.058(7) 0.010(5)
O6 0.127(9) 0.131(10) 0.156(10) 0.077(8) 0.020(8) 0.016(7)
O7 0.083(5) 0.128(7) 0.109(6) 0.040(5) 0.006(5) -0.010(5)
O1W 0.296(18) 0.144(11) 0.169(11) 0.014(9) 0.120(12) -0.042(11)
O2W 0.237(14) 0.106(8) 0.195(12) 0.004(8) 0.127(11) -0.002(8)
N1 0.064(5) 0.086(6) 0.108(7) 0.014(5) 0.042(5) -0.001(4)
N2 0.071(5) 0.070(6) 0.116(7) -0.003(5) 0.029(5) 0.006(4)
C1 0.066(7) 0.094(9) 0.124(11) 0.012(8) 0.007(7) -0.010(6)
C2 0.061(6) 0.107(10) 0.161(13) 0.053(9) 0.023(7) 0.013(6)
C3 0.056(6) 0.083(8) 0.176(16) 0.039(9) 0.030(8) 0.006(6)
C4 0.060(7) 0.123(11) 0.187(15) 0.085(11) 0.030(8) 0.020(7)
C5 0.050(6) 0.097(10) 0.25(2) 0.087(12) 0.051(10) 0.030(6)
C6 0.076(8) 0.075(8) 0.214(18) 0.030(10) 0.044(10) 0.014(7)
C7 0.081(8) 0.090(9) 0.165(14) 0.013(9) 0.029(9) 0.008(7)
C8 0.062(7) 0.079(8) 0.159(14) 0.017(8) 0.011(8) 0.007(6)
C9 0.32(3) 0.154(15) 0.173(16) -0.092(13) 0.21(2) -0.134(17)
C10 0.079(10) 0.099(13) 0.29(3) 0.112(17) -0.055(14) -0.011(8)
C11 0.090(8) 0.095(9) 0.132(11) -0.023(8) 0.044(8) -0.005(7)
C12 0.075(7) 0.127(11) 0.132(11) -0.021(9) 0.052(7) -0.010(7)
C13 0.100(8) 0.096(8) 0.088(8) -0.003(6) 0.054(7) -0.020(7)
C14 0.096(8) 0.088(8) 0.113(9) 0.009(7) 0.041(7) 0.001(7)
C15 0.073(6) 0.077(7) 0.111(9) 0.017(6) 0.039(6) 0.003(6)
C16 0.119(9) 0.119(10) 0.095(8) -0.013(7) 0.053(8) -0.039(8)
C17 0.096(8) 0.117(10) 0.092(8) 0.001(7) 0.042(7) -0.022(7)
C18 0.091(8) 0.122(10) 0.098(9) -0.016(7) 0.040(7) -0.027(7)
C19 0.073(6) 0.098(8) 0.095(8) -0.024(6) 0.037(6) -0.017(6)
C20 0.111(9) 0.065(6) 0.132(10) 0.002(7) 0.074(8) -0.002(6)
C21 0.091(8) 0.072(7) 0.112(9) 0.006(6) 0.050(7) 0.016(6)
C22 0.093(9) 0.067(7) 0.159(13) -0.006(7) 0.066(9) -0.002(6)
C23 0.089(8) 0.085(8) 0.148(12) -0.031(8) 0.046(8) 0.011(7)

loop_
_atom_type_symbol
_atom_type_description
_atom_type_scat_dispersion_real
_atom_type_scat_dispersion_imag
_atom_type_scat_source
C C 0.0033 0.0016 'International Tables Vol C Tables 4.2.6.8 and 6.1.1.4'
H H 0.0000 0.0000 'International Tables Vol C Tables 4.2.6.8 and 6.1.1.4'
N N 0.0061 0.0033 'International Tables Vol C Tables 4.2.6.8 and 6.1.1.4'
O O 0.0106 0.0060 'International Tables Vol C Tables 4.2.6.8 and 6.1.1.4'
Cd Cd -0.8075 1.2024 'International Tables Vol C Tables 4.2.6.8 and 6.1.1.4'

loop_
_geom_angle_atom_site_label_1
_geom_angle_atom_site_label_2
_geom_angle_atom_site_label_3
_geom_angle
_geom_angle_site_symmetry_1
_geom_angle_site_symmetry_3
O1 Cd1 O6 85.6(4) . 3_455
O1 Cd1 N2 146.5(3) . 3_445
O6 Cd1 N2 122.9(4) 3_455 3_445
O1 Cd1 N1 89.8(3) . .
O6 Cd1 N1 105.4(4) 3_455 .
N2 Cd1 N1 97.7(3) 3_445 .
O1 Cd1 O7 86.8(4) . .
O6 Cd1 O7 82.3(4) 3_455 .
N2 Cd1 O7 80.9(3) 3_445 .
N1 Cd1 O7 171.3(3) . .
O1 Cd1 O2 53.4(3) . .
O6 Cd1 O2 136.8(5) 3_455 .
N2 Cd1 O2 93.9(3) 3_445 .
N1 Cd1 O2 89.3(3) . .
O7 Cd1 O2 82.3(3) . .
O1 Cd1 O5 129.5(4) . 3_455
O6 Cd1 O5 48.6(5) 3_455 3_455
N2 Cd1 O5 83.9(3) 3_445 3_455
N1 Cd1 O5 84.5(3) . 3_455
O7 Cd1 O5 103.8(3) . 3_455
O2 Cd1 O5 173.1(4) . 3_455
O1 Cd1 C1 26.7(4) . .
O6 Cd1 C1 111.3(5) 3_455 .
N2 Cd1 C1 120.4(4) 3_445 .
N1 Cd1 C1 89.6(3) . .
O7 Cd1 C1 83.8(3) . .
O2 Cd1 C1 26.8(3) . .
O5 Cd1 C1 155.7(4) 3_455 .
C1 O1 Cd1 97.1(10) . .
C1 O2 Cd1 84.3(8) . .
C3 O3 C2 116.9(10) . .
C9 O4 C5 99.9(16) . .
C10 O5 Cd1 88.6(13) . 3_545
C10 O6 Cd1 109.5(17) . 3_545
C15 N1 C11 115.2(10) . .
C15 N1 Cd1 123.9(7) . .
C11 N1 Cd1 120.8(8) . .
C22 N2 C21 117.3(11) . .
C22 N2 Cd1 120.1(8) . 3
C21 N2 Cd1 121.7(8) . 3
O1 C1 O2 125.2(15) . .
O1 C1 C2 117.9(15) . .
O2 C1 C2 116.9(12) . .
O1 C1 Cd1 56.3(8) . .
O2 C1 Cd1 68.9(8) . .
C2 C1 Cd1 173.9(11) . .
O3 C2 C1 110.1(10) . .
O3 C3 C8 116.0(12) . .
O3 C3 C4 123.8(17) . .
C8 C3 C4 120.1(17) . .
C5 C4 C3 120.1(17) . .
C6 C5 C4 119.3(12) . .
C6 C5 O4 138.0(17) . .
C4 C5 O4 102.6(16) . .
C5 C6 C7 120.4(17) . .
C8 C7 C6 121.6(18) . .
C7 C8 C3 118.4(13) . .
O4 C9 C10 98.1(17) . .
O6 C10 O5 112.9(13) . .
O6 C10 C9 114(3) . .
O5 C10 C9 133(3) . .
N1 C11 C12 124.6(12) . .
C13 C12 C11 118.8(12) . .
C12 C13 C14 116.8(12) . .
C12 C13 C16 120.5(12) . .
C14 C13 C16 122.7(13) . .
C15 C14 C13 120.3(12) . .
N1 C15 C14 124.2(11) . .
C17 C16 C13 114.4(10) . .
C16 C17 C18 112.2(10) . .
C19 C18 C17 113.9(10) . .
C23 C19 C20 114.6(12) . .
C23 C19 C18 122.5(12) . .
C20 C19 C18 122.9(12) . .
C21 C20 C19 120.6(11) . .
N2 C21 C20 124.2(11) . .
N2 C22 C23 122.5(12) . .
C22 C23 C19 120.8(11) . .

loop_
_geom_bond_atom_site_label_1
_geom_bond_atom_site_label_2
_geom_bond_distance
_geom_bond_site_symmetry_2
Cd1 O1 2.298(11) .
Cd1 O6 2.302(11) 3_455
Cd1 N2 2.302(11) 3_445
Cd1 N1 2.383(9) .
Cd1 O7 2.411(8) .
Cd1 O2 2.571(9) .
Cd1 O5 2.619(9) 3_455
Cd1 C1 2.742(15) .
O1 C1 1.240(15) .
O2 C1 1.241(16) .
O3 C3 1.361(19) .
O3 C2 1.428(18) .
O4 C9 1.179(17) .
O4 C5 1.60(2) .
O5 C10 1.30(3) .
O5 Cd1 2.619(9) 3_545
O6 C10 1.15(4) .
O6 Cd1 2.302(11) 3_545
N1 C15 1.319(14) .
N1 C11 1.328(14) .
N2 C22 1.310(15) .
N2 C21 1.324(13) .
N2 Cd1 2.302(11) 3
C1 C2 1.53(2) .
C3 C8 1.37(2) .
C3 C4 1.390(17) .
C4 C5 1.38(3) .
C5 C6 1.34(2) .
C6 C7 1.380(19) .
C7 C8 1.35(2) .
C9 C10 1.545(5) .
C11 C12 1.379(17) .
C12 C13 1.368(18) .
C13 C14 1.369(16) .
C13 C16 1.514(16) .
C14 C15 1.361(16) .
C16 C17 1.497(16) .
C17 C18 1.532(5) .
C18 C19 1.468(17) .
C19 C23 1.386(17) .
C19 C20 1.403(16) .
C20 C21 1.336(17) .
C22 C23 1.383(19) .
